data_4323246
loop_
_publ_author_name
'Ant\'onio Paulo'
'K. Rajender Reddy'
'\^Angela Domingos'
'Isabel Santos'

_publ_section_title
;
 Neutral trans-Dioxorhenium(V) Complexes with the Anionic
 Tetrakis(pyrazolyl)borate Ligand
;
_journal_name_full 'Inorganic Chemistry'
_journal_page_first 6807
_journal_page_last 6813
_journal_paper_doi 10.1021/ic980422y
_journal_volume 37
_journal_year 1998
_chemical_formula_sum 'C18 H30 B N8 O2 P2 Re'
_chemical_formula_weight 649.45
_chemical_name_systematic
; 
 ? 
;
_space_group_IT_number 62
_symmetry_cell_setting orthorhombic
_symmetry_space_group_name_Hall '-P 2ac 2n'
_symmetry_space_group_name_H-M 'P n m a'
_atom_sites_solution_hydrogens geom
_atom_sites_solution_primary direct
_atom_sites_solution_secondary difmap
_audit_creation_method SHELXL
_cell_angle_alpha 90.00
_cell_angle_beta 90.00
_cell_angle_gamma 90.00
_cell_formula_units_Z 4
_cell_length_a 18.422(2)
_cell_length_b 11.850(1)
_cell_length_c 11.434(1)
_cell_measurement_reflns_used 25
_cell_measurement_temperature 293(2)
_cell_measurement_theta_max 14.8
_cell_measurement_theta_min 8.3
_cell_volume 2496.1(4)
_computing_cell_refinement 'CAD4 (Enraf-Nonius, 1977)'
_computing_data_collection 'CAD4 (Enraf-Nonius. 1977)'
_computing_data_reduction 'MOLEN (Fair, 1990)'
_computing_molecular_graphics 'ORTEP (Johonson, 1976)'
_computing_structure_refinement 'SHELXL-93 (Sheldrick, 1993)'
_computing_structure_solution 'SHELXS-86 (Sheldrick, 1990)'
_diffrn_ambient_temperature 293(2)
_diffrn_measurement_device 'Enraf-Nonius CAD4 diffractometer '
_diffrn_measurement_method '\w/2\q scans'
_diffrn_radiation_monochromator graphite
_diffrn_radiation_source 'fine-focus sealed tube'
_diffrn_radiation_type MoK\a
_diffrn_radiation_wavelength 0.71073
_diffrn_reflns_av_R_equivalents 0.0238
_diffrn_reflns_av_sigmaI/netI 0.0269
_diffrn_reflns_limit_h_max 1
_diffrn_reflns_limit_h_min -21
_diffrn_reflns_limit_k_max 1
_diffrn_reflns_limit_k_min -14
_diffrn_reflns_limit_l_max 13
_diffrn_reflns_limit_l_min -1
_diffrn_reflns_number 2988
_diffrn_reflns_theta_max 24.95
_diffrn_reflns_theta_min 2.10
_diffrn_standards_decay_% 3.3
_diffrn_standards_interval_count 100
_diffrn_standards_interval_time 60
_diffrn_standards_number 3
_exptl_absorpt_coefficient_mu 5.028
_exptl_absorpt_correction_T_max 0.996
_exptl_absorpt_correction_T_min 0.733
_exptl_absorpt_correction_type psi-scans
_exptl_crystal_colour orange
_exptl_crystal_density_diffrn 1.728
_exptl_crystal_description irregular
_exptl_crystal_F_000 1280
_exptl_crystal_size_max 0.40
_exptl_crystal_size_mid 0.32
_exptl_crystal_size_min 0.22
_refine_diff_density_max 0.781
_refine_diff_density_min -0.742
_refine_diff_density_rms 0.106
_refine_ls_extinction_coef 0.00229(14)
_refine_ls_extinction_expression Fc^*^=kFc[1+0.001xFc^2^\l^3^/sin(2\q)]^-1/4^
_refine_ls_extinction_method SHELXL
_refine_ls_goodness_of_fit_all 1.071
_refine_ls_goodness_of_fit_obs 1.088
_refine_ls_matrix_type full
_refine_ls_number_parameters 173
_refine_ls_number_reflns 2200
_refine_ls_number_restraints 0
_refine_ls_restrained_S_all 1.129
_refine_ls_restrained_S_obs 1.088
_refine_ls_R_factor_all 0.0404
_refine_ls_R_factor_obs 0.0288
_refine_ls_shift/esd_max 0.000
_refine_ls_shift/esd_mean 0.000
_refine_ls_structure_factor_coef Fsqd
_refine_ls_weighting_details 'w=1/[\s^2^(Fo^2^)+(0.0290P)^2^+5.8043P] where P=(Fo^2^+2Fc^2^)/3'
_refine_ls_weighting_scheme calc
_refine_ls_wR_factor_all 0.0680
_refine_ls_wR_factor_obs 0.0596
_reflns_number_observed 1931
_reflns_number_total 2306
_reflns_observed_criterion >2sigma(I)
_cod_data_source_file ic980422y_3.cif
_cod_data_source_block COMPLEX10
_cod_depositor_comments
;
The following automatic conversions were performed:

'_refine_ls_weighting_scheme' value 'calc
w=1/[\s^2^(Fo^2^)+(0.0290P)^2^+5.8043P] where P=(Fo^2^+2Fc^2^)/3' was
changed to 'calc'. New tag '_refine_ls_weighting_details' was
created. The value of the new tag was set to
'w=1/[\s^2^(Fo^2^)+(0.0290P)^2^+5.8043P] where P=(Fo^2^+2Fc^2^)/3'.

Automatic conversion script
Id: cif_fix_values 3143 2015-03-26 13:38:13Z robertas 
;
_cod_database_code 4323246

loop_
_symmetry_equiv_pos_as_xyz
'x, y, z'
'-x+1/2, -y, z+1/2'
'-x, y+1/2, -z'
'x+1/2, -y+1/2, -z+1/2'
'-x, -y, -z'
'x-1/2, y, -z-1/2'
'x, -y-1/2, z'
'-x-1/2, y-1/2, z-1/2'

loop_
_atom_site_aniso_label
_atom_site_aniso_U_11
_atom_site_aniso_U_22
_atom_site_aniso_U_33
_atom_site_aniso_U_23
_atom_site_aniso_U_13
_atom_site_aniso_U_12
Re1 0.0271(2) 0.0315(2) 0.0189(2) 0.000 0.00221(13) 0.000
O1 0.036(3) 0.051(3) 0.023(3) 0.000 -0.001(2) 0.000
O2 0.030(3) 0.055(3) 0.027(3) 0.000 -0.001(2) 0.000
P1 0.0494(8) 0.0378(8) 0.0337(8) -0.0015(6) 0.0125(6) 0.0073(7)
N1 0.035(2) 0.037(2) 0.021(2) 0.003(2) 0.003(2) -0.003(2)
N2 0.070(5) 0.057(5) 0.043(4) 0.000 -0.003(4) 0.000
N11 0.034(2) 0.050(3) 0.020(2) 0.006(2) 0.003(2) -0.002(2)
N21 0.033(3) 0.075(5) 0.014(3) 0.000 -0.004(3) 0.000
C1 0.105(6) 0.053(4) 0.055(4) -0.025(4) -0.005(4) 0.010(4)
C2 0.091(6) 0.109(7) 0.068(5) -0.012(5) -0.006(4) 0.058(6)
C3 0.152(8) 0.064(5) 0.194(10) -0.018(6) 0.150(8) -0.017(5)
C11 0.035(3) 0.061(4) 0.034(3) 0.019(3) 0.007(2) -0.002(3)
C12 0.047(3) 0.045(4) 0.051(4) 0.011(3) 0.005(3) -0.010(3)
C13 0.048(3) 0.038(3) 0.034(3) 0.002(3) 0.005(3) -0.008(3)
C21 0.018(4) 0.131(9) 0.007(4) 0.000 0.002(3) 0.000
C22 0.030(5) 0.146(11) 0.040(5) 0.000 0.014(4) 0.000
C23 0.058(5) 0.067(6) 0.019(4) 0.000 0.012(4) 0.000
B1 0.023(4) 0.062(6) 0.025(5) 0.000 -0.003(3) 0.000
N3 0.045(4) 0.042(4) 0.039(4) 0.000 -0.013(3) 0.000
N31 0.032(3) 0.055(4) 0.053(5) 0.000 0.002(3) 0.000
C31 0.045(5) 0.047(5) 0.046(5) 0.000 0.014(4) 0.000
C32 0.037(4) 0.062(6) 0.048(5) 0.000 -0.006(4) 0.000
C33 0.048(5) 0.049(5) 0.041(5) 0.000 -0.001(4) 0.000

loop_
_atom_site_label
_atom_site_type_symbol
_atom_site_fract_x
_atom_site_fract_y
_atom_site_fract_z
_atom_site_U_iso_or_equiv
_atom_site_thermal_displace_type
_atom_site_occupancy
_atom_site_calc_flag
_atom_site_refinement_flags
_atom_site_disorder_group
Re1 Re 0.163296(15) 0.2500 0.02261(2) 0.02581(12) Uani 1 d S .
O1 O 0.0932(3) 0.2500 -0.0811(4) 0.0365(12) Uani 1 d S .
O2 O 0.2383(3) 0.2500 0.1196(4) 0.0372(12) Uani 1 d S .
P1 P 0.23044(8) 0.11719(13) -0.09341(12) 0.0403(4) Uani 1 d . .
N1 N 0.1050(2) 0.1255(4) 0.1287(3) 0.0310(9) Uani 1 d . .
N2 N 0.1166(4) 0.2500 0.5316(6) 0.057(2) Uani 1 d S .
N11 N 0.0829(2) 0.1436(4) 0.2412(3) 0.0349(10) Uani 1 d . .
N21 N 0.0773(3) 0.2500 0.4327(5) 0.040(2) Uani 1 d S .
C1 C 0.1822(4) 0.0316(6) -0.1970(6) 0.071(2) Uani 1 d . .
H1A H 0.1508(4) 0.0785(6) -0.2431(6) 0.107(12) Uiso 1 calc R .
H1B H 0.1537(4) -0.0236(6) -0.1560(6) 0.107(12) Uiso 1 calc R .
H1C H 0.2162(4) -0.0060(6) -0.2472(6) 0.107(12) Uiso 1 calc R .
C2 C 0.2861(4) 0.0179(8) -0.0149(7) 0.089(3) Uani 1 d . .
H2A H 0.3141(4) 0.0572(8) 0.0430(7) 0.107(12) Uiso 1 calc R .
H2B H 0.3182(4) -0.0194(8) -0.0686(7) 0.107(12) Uiso 1 calc R .
H2C H 0.2557(4) -0.0370(8) 0.0226(7) 0.107(12) Uiso 1 calc R .
C3 C 0.2930(5) 0.1948(6) -0.1846(9) 0.137(5) Uani 1 d . .
H3A H 0.3416(5) 0.1706(6) -0.1636(9) 0.313(67) Uiso 1 calc R .
H3B H 0.2848(5) 0.1706(6) -0.2646(9) 0.313(67) Uiso 1 calc R .
C11 C 0.0430(3) 0.0550(5) 0.2758(5) 0.0434(14) Uani 1 d . .
H11 H 0.0220(3) 0.0466(5) 0.3492(5) 0.063(9) Uiso 1 calc R .
C12 C 0.0380(3) -0.0205(5) 0.1867(5) 0.0476(15) Uani 1 d . .
H12 H 0.0136(3) -0.0892(5) 0.1869(5) 0.063(9) Uiso 1 calc R .
C13 C 0.0768(3) 0.0264(5) 0.0963(5) 0.0404(13) Uani 1 d . .
H13 H 0.0827(3) -0.0062(5) 0.0229(5) 0.063(9) Uiso 1 calc R .
C21 C 0.0054(4) 0.2500 0.4569(6) 0.052(3) Uani 1 d S .
H21 H -0.0329(4) 0.2500 0.4038(6) 0.063(9) Uiso 1 calc SR .
C22 C 0.0014(5) 0.2500 0.5708(8) 0.072(3) Uani 1 d S .
H22 H -0.0421(5) 0.2500 0.6120(8) 0.063(9) Uiso 1 calc SR .
C23 C 0.0681(5) 0.2500 0.6232(7) 0.048(2) Uani 1 d S .
H23 H 0.0784(5) 0.2500 0.7028(7) 0.063(9) Uiso 1 calc SR .
B1 B 0.1089(5) 0.2500 0.3099(7) 0.037(2) Uani 1 d S .
H1 H 0.1620(5) 0.2500 0.3145(7) 0.022(17) Uiso 1 calc SR .
N3 N 0.3263(4) 0.2500 0.3242(6) 0.042(2) Uani 1 d S .
H3 H 0.2958(4) 0.2500 0.2672(6) 0.021(18) Uiso 1 calc SR .
N31 N 0.3066(4) 0.2500 0.4358(7) 0.047(2) Uani 1 d S .
C31 C 0.3975(5) 0.2500 0.3092(8) 0.046(2) Uani 1 d S .
H31 H 0.4220(5) 0.2500 0.2381(8) 0.056(15) Uiso 1 calc SR .
C32 C 0.4277(4) 0.2500 0.4168(8) 0.049(2) Uani 1 d S .
H32 H 0.4769(4) 0.2500 0.4352(8) 0.056(15) Uiso 1 calc SR .
C33 C 0.3704(5) 0.2500 0.4928(7) 0.046(2) Uani 1 d S .
H33 H 0.3750(5) 0.2500 0.5738(7) 0.056(15) Uiso 1 calc SR .

loop_
_atom_type_symbol
_atom_type_description
_atom_type_scat_dispersion_real
_atom_type_scat_dispersion_imag
_atom_type_scat_source
H H 0.0000 0.0000 'International Tables Vol C Tables 4.2.6.8 and 6.1.1.4'
C C 0.0033 0.0016 'International Tables Vol C Tables 4.2.6.8 and 6.1.1.4'
N N 0.0061 0.0033 'International Tables Vol C Tables 4.2.6.8 and 6.1.1.4'
O O 0.0106 0.0060 'International Tables Vol C Tables 4.2.6.8 and 6.1.1.4'
B B 0.0013 0.0007 'International Tables Vol C Tables 4.2.6.8 and 6.1.1.4'
P P 0.1023 0.0942 'International Tables Vol C Tables 4.2.6.8 and 6.1.1.4'
Re Re -1.0185 7.2310 'International Tables Vol C Tables 4.2.6.8 and 6.1.1.4'

loop_
_geom_angle_atom_site_label_1
_geom_angle_atom_site_label_2
_geom_angle_atom_site_label_3
_geom_angle
_geom_angle_site_symmetry_1
_geom_angle_site_symmetry_3
_geom_angle_publ_flag
O1 Re1 O2 176.2(2) . . ?
O1 Re1 N1 90.8(2) . 7_565 ?
O2 Re1 N1 92.0(2) . 7_565 ?
O1 Re1 N1 90.8(2) . . ?
O2 Re1 N1 92.0(2) . . ?
N1 Re1 N1 84.6(2) 7_565 . ?
O1 Re1 P1 90.33(12) . . ?
O2 Re1 P1 86.81(12) . . ?
N1 Re1 P1 178.26(11) 7_565 . ?
N1 Re1 P1 96.74(11) . . ?
O1 Re1 P1 90.33(12) . 7_565 ?
O2 Re1 P1 86.81(12) . 7_565 ?
N1 Re1 P1 96.74(11) 7_565 7_565 ?
N1 Re1 P1 178.26(11) . 7_565 ?
P1 Re1 P1 81.90(7) . 7_565 ?
C1 P1 C2 104.0(4) . . ?
C1 P1 C3 102.9(4) . . ?
C2 P1 C3 104.9(5) . . ?
C1 P1 Re1 118.7(2) . . ?
C2 P1 Re1 116.5(2) . . ?
C3 P1 Re1 108.3(3) . . ?
C13 N1 N11 106.5(4) . . ?
C13 N1 Re1 128.9(3) . . ?
N11 N1 Re1 124.2(3) . . ?
N21 N2 C23 106.9(7) . . ?
C11 N11 N1 108.6(4) . . ?
C11 N11 B1 130.7(5) . . ?
N1 N11 B1 120.6(5) . . ?
N2 N21 C21 110.9(6) . . ?
N2 N21 B1 124.9(6) . . ?
C21 N21 B1 124.2(6) . . ?
C3 C3 P1 120.6(3) 7_565 . ?
N11 C11 C12 109.4(5) . . ?
C11 C12 C13 105.2(5) . . ?
N1 C13 C12 110.4(5) . . ?
C22 C21 N21 105.0(7) . . ?
C21 C22 C23 112.8(7) . . ?
C22 C23 N2 104.5(7) . . ?
N21 B1 N11 110.4(4) . . ?
N21 B1 N11 110.4(4) . 7_565 ?
N11 B1 N11 107.7(6) . 7_565 ?
C31 N3 N31 113.3(7) . . ?
N3 N31 C33 103.1(7) . . ?
N3 C31 C32 106.9(8) . . ?
C31 C32 C33 105.1(8) . . ?
N31 C33 C32 111.5(8) . . ?

loop_
_geom_bond_atom_site_label_1
_geom_bond_atom_site_label_2
_geom_bond_distance
_geom_bond_site_symmetry_2
_geom_bond_publ_flag
Re1 O1 1.752(5) . ?
Re1 O2 1.771(5) . ?
Re1 N1 2.191(4) 7_565 ?
Re1 N1 2.191(4) . ?
Re1 P1 2.4013(14) . ?
Re1 P1 2.4013(14) 7_565 ?
P1 C1 1.795(7) . ?
P1 C2 1.800(7) . ?
P1 C3 1.805(7) . ?
N1 C13 1.336(7) . ?
N1 N11 1.365(5) . ?
N2 N21 1.342(9) . ?
N2 C23 1.377(10) . ?
N11 C11 1.341(7) . ?
N11 B1 1.561(6) . ?
N21 C21 1.354(9) . ?
N21 B1 1.519(10) . ?
C3 C3 1.31(2) 7_565 ?
C11 C12 1.359(8) . ?
C12 C13 1.375(7) . ?
C21 C22 1.304(11) . ?
C22 C23 1.367(11) . ?
B1 N11 1.561(6) 7_565 ?
N3 C31 1.323(10) . ?
N3 N31 1.327(9) . ?
N31 C33 1.345(11) . ?
C31 C32 1.351(12) . ?
C32 C33 1.367(11) . ?
